data_4032087
loop_
_publ_author_name
'Zhong, Chang-Zhi'
'Tung, Po-Ting'
'Chao, Tsung-Han'
'Yeh, Ming-Chang P'

_publ_section_title
;
 Gold-Catalyzed Stereoselective Synthesis of Bicyclic Lactams and Ketones
 from N-Tosylynamidomethyl-Tethered Cyclohexenes.
;
_journal_issue 1
_journal_name_full 'The Journal of organic chemistry'
_journal_page_first 481
_journal_page_last 501
_journal_paper_doi 10.1021/acs.joc.6b02479
_journal_volume 82
_journal_year 2017
_chemical_formula_moiety 'C22 H23 N O2 S'
_chemical_formula_sum 'C22 H23 N O2 S'
_chemical_formula_weight 365.47
_chemical_name_systematic
;
 ?
;
_space_group_IT_number 14
_symmetry_cell_setting monoclinic
_symmetry_space_group_name_Hall '-P 2ybc'
_symmetry_space_group_name_H-M 'P 1 21/c 1'
_atom_sites_solution_hydrogens geom
_atom_sites_solution_primary direct
_atom_sites_solution_secondary difmap
_audit_creation_method SHELXL-97
_cell_angle_alpha 90.00
_cell_angle_beta 96.018(7)
_cell_angle_gamma 90.00
_cell_formula_units_Z 4
_cell_length_a 10.034(3)
_cell_length_b 9.082(3)
_cell_length_c 20.170(7)
_cell_measurement_reflns_used 0
_cell_measurement_temperature 200(2)
_cell_measurement_theta_max 0
_cell_measurement_theta_min 0
_cell_volume 1827.9(10)
_computing_molecular_graphics 'Ortep-3 for Windows (Farrugia, 1997)'
_computing_publication_material 'WinGX publication routines (Farrugia, 1999)'
_computing_structure_refinement 'SHELXL-97 (Sheldrick, 1997)'
_computing_structure_solution 'SHELXS-86 (Sheldrick, 1986)'
_diffrn_ambient_temperature 200(2)
_diffrn_measured_fraction_theta_full 0.987
_diffrn_measured_fraction_theta_max 0.987
_diffrn_radiation_monochromator graphite
_diffrn_radiation_source 'fine-focus sealed tube'
_diffrn_radiation_type MoK\a
_diffrn_radiation_wavelength 0.71073
_diffrn_reflns_av_R_equivalents 0.0423
_diffrn_reflns_av_sigmaI/netI 0.0616
_diffrn_reflns_limit_h_max 11
_diffrn_reflns_limit_h_min -11
_diffrn_reflns_limit_k_max 10
_diffrn_reflns_limit_k_min -8
_diffrn_reflns_limit_l_max 23
_diffrn_reflns_limit_l_min -14
_diffrn_reflns_number 9256
_diffrn_reflns_theta_full 25.10
_diffrn_reflns_theta_max 25.10
_diffrn_reflns_theta_min 2.46
_exptl_absorpt_coefficient_mu 0.193
_exptl_absorpt_correction_T_max 0.9605
_exptl_absorpt_correction_T_min 0.9443
_exptl_absorpt_correction_type multi-scan
_exptl_crystal_colour colorless
_exptl_crystal_density_diffrn 1.328
_exptl_crystal_density_method 'not measured'
_exptl_crystal_description prism
_exptl_crystal_F_000 776
_exptl_crystal_size_max 0.30
_exptl_crystal_size_mid 0.27
_exptl_crystal_size_min 0.21
_refine_diff_density_max 0.262
_refine_diff_density_min -0.362
_refine_diff_density_rms 0.044
_refine_ls_extinction_method none
_refine_ls_goodness_of_fit_ref 1.041
_refine_ls_hydrogen_treatment constr
_refine_ls_matrix_type full
_refine_ls_number_parameters 235
_refine_ls_number_reflns 3203
_refine_ls_number_restraints 0
_refine_ls_restrained_S_all 1.041
_refine_ls_R_factor_all 0.0681
_refine_ls_R_factor_gt 0.0491
_refine_ls_shift/su_max 0.000
_refine_ls_shift/su_mean 0.000
_refine_ls_structure_factor_coef Fsqd
_refine_ls_weighting_details 'calc w=1/[\s^2^(Fo^2^)+(0.0665P)^2^+0.5550P] where P=(Fo^2^+2Fc^2^)/3'
_refine_ls_weighting_scheme calc
_refine_ls_wR_factor_gt 0.1299
_refine_ls_wR_factor_ref 0.1386
_reflns_number_gt 2483
_reflns_number_total 3203
_reflns_threshold_expression >2sigma(I)
_cod_data_source_file jo6b02479_si_006.cif
_cod_data_source_block a16387
_cod_depositor_comments 'Adding full bibliography for 4032083--4032091.cif.'
_cod_original_cell_volume 1828.1(10)
_cod_original_sg_symbol_H-M 'P 21/c'
_cod_database_code 4032087

loop_
_symmetry_equiv_pos_as_xyz
'x, y, z'
'-x, y+1/2, -z+1/2'
'-x, -y, -z'
'x, -y-1/2, z-1/2'

loop_
_atom_site_label
_atom_site_type_symbol
_atom_site_fract_x
_atom_site_fract_y
_atom_site_fract_z
_atom_site_U_iso_or_equiv
_atom_site_adp_type
_atom_site_occupancy
_atom_site_symmetry_multiplicity
_atom_site_calc_flag
_atom_site_refinement_flags
C1 C 0.8840(2) 0.4921(3) 0.11423(12) 0.0316(6) Uani 1 1 d .
C2 C 0.8876(2) 0.5597(3) 0.05312(13) 0.0377(7) Uani 1 1 d .
H2 H 0.8568 0.5087 0.0133 0.045 Uiso 1 1 calc R
C3 C 0.9359(2) 0.7016(3) 0.05007(14) 0.0415(7) Uani 1 1 d .
H3 H 0.9399 0.7471 0.0079 0.050 Uiso 1 1 calc R
C4 C 0.9787(2) 0.7784(3) 0.10770(15) 0.0398(7) Uani 1 1 d .
C5 C 1.0256(3) 0.9351(3) 0.10403(18) 0.0611(9) Uani 1 1 d .
H5A H 1.0671 0.9658 0.1489 0.073 Uiso 1 1 d R
H5B H 1.0860 0.9389 0.0674 0.073 Uiso 1 1 d R
H5C H 0.9620 1.0026 0.0926 0.073 Uiso 1 1 d R
C6 C 0.9752(3) 0.7088(3) 0.16845(15) 0.0455(7) Uani 1 1 d .
H6 H 1.0053 0.7602 0.2082 0.055 Uiso 1 1 calc R
C7 C 0.9288(2) 0.5661(3) 0.17255(14) 0.0403(7) Uani 1 1 d .
H7 H 0.9276 0.5194 0.2146 0.048 Uiso 1 1 calc R
C8 C 0.6009(2) 0.3703(3) 0.19053(12) 0.0270(6) Uani 1 1 d .
C9 C 0.6450(2) 0.3257(3) 0.25182(12) 0.0318(6) Uani 1 1 d .
H9 H 0.7273 0.2736 0.2597 0.038 Uiso 1 1 calc R
C10 C 0.5657(2) 0.3577(3) 0.30696(12) 0.0333(6) Uani 1 1 d .
C11 C 0.6186(3) 0.3360(3) 0.37332(13) 0.0419(7) Uani 1 1 d .
H11 H 0.7076 0.3005 0.3828 0.050 Uiso 1 1 calc R
C12 C 0.5423(3) 0.3659(3) 0.42538(14) 0.0517(8) Uani 1 1 d .
H12 H 0.5794 0.3513 0.4702 0.062 Uiso 1 1 calc R
C13 C 0.4129(3) 0.4167(3) 0.41208(15) 0.0544(8) Uani 1 1 d .
H13 H 0.3606 0.4378 0.4475 0.065 Uiso 1 1 calc R
C14 C 0.3599(3) 0.4366(3) 0.34667(14) 0.0465(7) Uani 1 1 d .
H14 H 0.2703 0.4707 0.3378 0.056 Uiso 1 1 calc R
C15 C 0.4333(2) 0.4086(3) 0.29392(13) 0.0335(6) Uani 1 1 d .
C16 C 0.3693(2) 0.4180(3) 0.22275(12) 0.0326(6) Uani 1 1 d .
H16 H 0.3017 0.4992 0.2204 0.039 Uiso 1 1 calc R
C17 C 0.2955(3) 0.2754(3) 0.20212(13) 0.0421(7) Uani 1 1 d .
H17A H 0.3571 0.1910 0.2112 0.050 Uiso 1 1 calc R
H17B H 0.2195 0.2625 0.2292 0.050 Uiso 1 1 calc R
C18 C 0.2428(3) 0.2760(3) 0.12853(13) 0.0450(7) Uani 1 1 d .
H18A H 0.1931 0.1836 0.1172 0.054 Uiso 1 1 calc R
H18B H 0.1804 0.3596 0.1191 0.054 Uiso 1 1 calc R
C19 C 0.3586(2) 0.2896(3) 0.08644(13) 0.0370(6) Uani 1 1 d .
H19A H 0.3241 0.2861 0.0387 0.044 Uiso 1 1 calc R
H19B H 0.4204 0.2053 0.0958 0.044 Uiso 1 1 calc R
C20 C 0.4350(2) 0.4330(3) 0.10096(12) 0.0300(6) Uani 1 1 d .
H20 H 0.3814 0.5182 0.0814 0.036 Uiso 1 1 calc R
C21 C 0.4743(2) 0.4578(3) 0.17576(12) 0.0282(6) Uani 1 1 d .
H21 H 0.4972 0.5643 0.1825 0.034 Uiso 1 1 calc R
C22 C 0.5717(2) 0.4293(3) 0.07478(13) 0.0359(6) Uani 1 1 d .
H22A H 0.5681 0.3757 0.0319 0.043 Uiso 1 1 calc R
H22B H 0.6064 0.5299 0.0688 0.043 Uiso 1 1 calc R
N1 N 0.65476(18) 0.3490(2) 0.12875(10) 0.0320(5) Uani 1 1 d .
O1 O 0.87122(16) 0.2417(2) 0.17596(9) 0.0432(5) Uani 1 1 d .
O2 O 0.81062(17) 0.2516(2) 0.05355(9) 0.0435(5) Uani 1 1 d .
S1 S 0.81153(6) 0.31726(8) 0.11800(3) 0.0342(2) Uani 1 1 d .

loop_
_atom_site_aniso_label
_atom_site_aniso_U_11
_atom_site_aniso_U_22
_atom_site_aniso_U_33
_atom_site_aniso_U_23
_atom_site_aniso_U_13
_atom_site_aniso_U_12
C1 0.0231(12) 0.0335(15) 0.0381(15) -0.0010(12) 0.0031(10) 0.0036(11)
C2 0.0326(13) 0.0440(18) 0.0369(15) -0.0053(13) 0.0058(11) -0.0043(12)
C3 0.0369(14) 0.0434(18) 0.0448(17) 0.0053(14) 0.0073(12) -0.0014(13)
C4 0.0262(13) 0.0347(16) 0.0584(19) -0.0005(14) 0.0037(12) 0.0008(11)
C5 0.0521(18) 0.0377(19) 0.092(3) -0.0015(18) 0.0025(18) -0.0014(14)
C6 0.0385(15) 0.0466(19) 0.0495(18) -0.0150(15) -0.0038(13) -0.0037(13)
C7 0.0372(14) 0.0463(19) 0.0360(15) -0.0014(13) -0.0027(12) 0.0000(13)
C8 0.0261(12) 0.0229(13) 0.0316(14) -0.0002(11) 0.0020(10) -0.0035(10)
C9 0.0311(13) 0.0282(14) 0.0353(14) 0.0059(12) -0.0001(11) 0.0003(11)
C10 0.0449(15) 0.0239(14) 0.0307(14) 0.0025(11) 0.0026(11) -0.0076(11)
C11 0.0557(17) 0.0345(16) 0.0339(15) 0.0072(12) -0.0031(13) -0.0100(13)
C12 0.086(2) 0.0410(18) 0.0275(15) 0.0029(13) 0.0014(15) -0.0205(17)
C13 0.080(2) 0.049(2) 0.0366(17) -0.0069(15) 0.0196(16) -0.0066(17)
C14 0.0589(18) 0.0398(18) 0.0429(17) -0.0058(14) 0.0156(14) -0.0007(14)
C15 0.0431(15) 0.0241(14) 0.0336(15) -0.0004(11) 0.0059(11) -0.0033(11)
C16 0.0333(13) 0.0307(15) 0.0346(14) -0.0010(12) 0.0075(11) 0.0047(11)
C17 0.0377(14) 0.0429(18) 0.0464(17) 0.0010(14) 0.0078(12) -0.0117(13)
C18 0.0356(14) 0.0506(19) 0.0476(18) -0.0037(14) -0.0020(12) -0.0133(13)
C19 0.0364(14) 0.0398(16) 0.0333(15) -0.0048(12) -0.0035(11) -0.0009(12)
C20 0.0297(12) 0.0305(15) 0.0291(13) 0.0030(11) -0.0004(10) 0.0027(10)
C21 0.0294(12) 0.0228(13) 0.0320(13) 0.0022(11) 0.0011(10) 0.0006(10)
C22 0.0335(13) 0.0447(17) 0.0288(13) 0.0080(12) -0.0006(11) 0.0023(12)
N1 0.0280(11) 0.0395(13) 0.0279(11) 0.0054(9) 0.0010(9) 0.0023(9)
O1 0.0354(9) 0.0422(12) 0.0513(12) 0.0096(9) 0.0014(8) 0.0103(9)
O2 0.0433(10) 0.0396(12) 0.0488(12) -0.0108(9) 0.0108(8) -0.0001(9)
S1 0.0296(3) 0.0342(4) 0.0391(4) -0.0015(3) 0.0051(3) 0.0026(3)

loop_
_atom_type_symbol
_atom_type_description
_atom_type_scat_dispersion_real
_atom_type_scat_dispersion_imag
_atom_type_scat_source
C C 0.0033 0.0016 'International Tables Vol C Tables 4.2.6.8 and 6.1.1.4'
H H 0.0000 0.0000 'International Tables Vol C Tables 4.2.6.8 and 6.1.1.4'
N N 0.0061 0.0033 'International Tables Vol C Tables 4.2.6.8 and 6.1.1.4'
O O 0.0106 0.0060 'International Tables Vol C Tables 4.2.6.8 and 6.1.1.4'
S S 0.1246 0.1234 'International Tables Vol C Tables 4.2.6.8 and 6.1.1.4'

loop_
_geom_angle_atom_site_label_1
_geom_angle_atom_site_label_2
_geom_angle_atom_site_label_3
_geom_angle
C2 C1 C7 120.3(3)
C2 C1 S1 119.4(2)
C7 C1 S1 120.1(2)
C1 C2 C3 119.8(3)
C1 C2 H2 120.1
C3 C2 H2 120.1
C2 C3 C4 120.8(3)
C2 C3 H3 119.6
C4 C3 H3 119.6
C6 C4 C3 118.6(3)
C6 C4 C5 120.9(3)
C3 C4 C5 120.4(3)
C4 C5 H5A 108.9
C4 C5 H5B 106.6
H5A C5 H5B 115.6
C4 C5 H5C 116.2
H5A C5 H5C 105.1
H5B C5 H5C 104.8
C7 C6 C4 121.4(3)
C7 C6 H6 119.3
C4 C6 H6 119.3
C6 C7 C1 119.0(3)
C6 C7 H7 120.5
C1 C7 H7 120.5
C9 C8 N1 130.6(2)
C9 C8 C21 122.5(2)
N1 C8 C21 106.83(19)
C8 C9 C10 119.4(2)
C8 C9 H9 120.3
C10 C9 H9 120.3
C11 C10 C15 118.8(2)
C11 C10 C9 121.1(2)
C15 C10 C9 120.1(2)
C12 C11 C10 120.7(3)
C12 C11 H11 119.6
C10 C11 H11 119.6
C13 C12 C11 120.1(3)
C13 C12 H12 120.0
C11 C12 H12 120.0
C12 C13 C14 119.3(3)
C12 C13 H13 120.3
C14 C13 H13 120.3
C15 C14 C13 122.0(3)
C15 C14 H14 119.0
C13 C14 H14 119.0
C14 C15 C10 119.1(2)
C14 C15 C16 120.9(2)
C10 C15 C16 119.7(2)
C15 C16 C17 110.9(2)
C15 C16 C21 110.47(19)
C17 C16 C21 112.1(2)
C15 C16 H16 107.7
C17 C16 H16 107.7
C21 C16 H16 107.7
C18 C17 C16 111.8(2)
C18 C17 H17A 109.3
C16 C17 H17A 109.3
C18 C17 H17B 109.3
C16 C17 H17B 109.3
H17A C17 H17B 107.9
C19 C18 C17 109.8(2)
C19 C18 H18A 109.7
C17 C18 H18A 109.7
C19 C18 H18B 109.7
C17 C18 H18B 109.7
H18A C18 H18B 108.2
C18 C19 C20 111.2(2)
C18 C19 H19A 109.4
C20 C19 H19A 109.4
C18 C19 H19B 109.4
C20 C19 H19B 109.4
H19A C19 H19B 108.0
C22 C20 C19 111.6(2)
C22 C20 C21 101.30(18)
C19 C20 C21 112.8(2)
C22 C20 H20 110.3
C19 C20 H20 110.3
C21 C20 H20 110.3
C8 C21 C16 112.0(2)
C8 C21 C20 104.01(19)
C16 C21 C20 116.77(19)
C8 C21 H21 107.9
C16 C21 H21 107.9
C20 C21 H21 107.9
N1 C22 C20 102.31(19)
N1 C22 H22A 111.3
C20 C22 H22A 111.3
N1 C22 H22B 111.3
C20 C22 H22B 111.3
H22A C22 H22B 109.2
C8 N1 C22 109.76(19)
C8 N1 S1 126.81(16)
C22 N1 S1 117.48(16)
O2 S1 O1 120.33(12)
O2 S1 N1 106.22(10)
O1 S1 N1 107.57(11)
O2 S1 C1 107.56(12)
O1 S1 C1 109.26(11)
N1 S1 C1 104.82(11)

loop_
_geom_bond_atom_site_label_1
_geom_bond_atom_site_label_2
_geom_bond_distance
C1 C2 1.381(3)
C1 C7 1.388(3)
C1 S1 1.751(3)
C2 C3 1.381(4)
C2 H2 0.9500
C3 C4 1.385(4)
C3 H3 0.9500
C4 C6 1.382(4)
C4 C5 1.503(4)
C5 H5A 0.9952
C5 H5B 1.0042
C5 H5C 0.8978
C6 C7 1.383(4)
C6 H6 0.9500
C7 H7 0.9500
C8 C9 1.332(3)
C8 N1 1.423(3)
C8 C21 1.502(3)
C9 C10 1.463(4)
C9 H9 0.9500
C10 C11 1.401(3)
C10 C15 1.405(4)
C11 C12 1.390(4)
C11 H11 0.9500
C12 C13 1.378(4)
C12 H12 0.9500
C13 C14 1.382(4)
C13 H13 0.9500
C14 C15 1.380(4)
C14 H14 0.9500
C15 C16 1.512(3)
C16 C17 1.528(4)
C16 C21 1.532(3)
C16 H16 1.0000
C17 C18 1.522(4)
C17 H17A 0.9900
C17 H17B 0.9900
C18 C19 1.515(4)
C18 H18A 0.9900
C18 H18B 0.9900
C19 C20 1.524(3)
C19 H19A 0.9900
C19 H19B 0.9900
C20 C22 1.521(3)
C20 C21 1.535(3)
C20 H20 1.0000
C21 H21 1.0000
C22 N1 1.491(3)
C22 H22A 0.9900
C22 H22B 0.9900
N1 S1 1.636(2)
O1 S1 1.4315(18)
O2 S1 1.4294(19)
